data_1563371
loop_
_publ_author_name
'Mila\<sinovi\'c, Valentina'
'Mol\<canov, Kre\<simir'
'Krawczuk, Anna'
'Bogdanov, Nikita E.'
'Zakharov, Boris A.'
'Boldyreva, Elena V.'
'Jelsch, Christian'
'Koji\'c-Prodi\'c, Biserka'

_publ_section_title
;
 Charge density studies of multicentre two-electron bonding of an anion
 radical at non-ambient temperature and pressure
;
_journal_issue 4
_journal_name_full IUCrJ
_journal_page_first
;
;
_journal_paper_doi 10.1107/S2052252521005273
_journal_volume 8
_journal_year 2021
_chemical_formula_moiety 'C15 H7 Cl2 N4 O2'
_chemical_formula_sum 'C15 H7 Cl2 N4 O2'
_chemical_formula_weight 346.132
_space_group_IT_number 14
_space_group_name_Hall '-P 2yn'
_space_group_name_H-M_alt 'P 1 21/n 1'
_symmetry_cell_setting monoclinic
_symmetry_space_group_name_Hall '-P 2yn'
_atom_sites_solution_hydrogens difmap
_atom_sites_solution_primary direct
_atom_sites_solution_secondary difmap
_audit_creation_method 'MoPro v20.01             '
_cell_angle_alpha 90.
_cell_angle_beta 94.729(3)
_cell_angle_gamma 90.
_cell_formula_units_Z 4
_cell_length_a 6.4387(2)
_cell_length_b 9.91350(10)
_cell_length_c 20.13490(10)
_cell_volume 1280.84(4)
_computing_structure_refinement 'MoPro (J. Appl. Cryst. 2005, 38, 38-54)'
_diffrn_measured_fraction_theta_full 0.586
_diffrn_measured_fraction_theta_max 0.520
_diffrn_radiation_source 'fine-focus sealed tube'
_diffrn_radiation_type MoK\a
_diffrn_radiation_wavelength 0.71073
_diffrn_reflns_av_sigmaI/netI 0.09619
_diffrn_reflns_limit_h_max 8
_diffrn_reflns_limit_h_min -8
_diffrn_reflns_limit_k_max 8
_diffrn_reflns_limit_k_min 0
_diffrn_reflns_limit_l_max 24
_diffrn_reflns_limit_l_min 0
_diffrn_reflns_theta_full 25.74
_diffrn_reflns_theta_max 28.03
_diffrn_reflns_theta_min 2.03
_exptl_crystal_density_diffrn 1.796
_exptl_crystal_density_method 'not measured'
_exptl_crystal_F_000 700
_refine_ls_extinction_method none
_refine_ls_goodness_of_fit_ref 1.565
_refine_ls_hydrogen_treatment refxyz
_refine_ls_matrix_type full
_refine_ls_number_parameters 93
_refine_ls_number_reflns 1618
_refine_ls_number_restraints 0
_refine_ls_restrained_S_all 0.000
_refine_ls_R_factor_all 0.1167
_refine_ls_R_factor_gt 0.1167
_refine_ls_shift/su_max -0.002
_refine_ls_shift/su_mean 0.000
_refine_ls_structure_factor_coef Fsqd
_refine_ls_weighting_scheme sigma
_refine_ls_wR_factor_gt 0.0683
_refine_ls_wR_factor_ref 0.0853
_reflns_number_gt 1618
_reflns_number_total 1618
_reflns_threshold_expression >2.0sigma(I)
_cod_data_source_file lq5037.cif
_cod_data_source_block 1.85GPa
_cod_original_sg_symbol_Hall 'P ?'
_cod_original_sg_symbol_H-M 'P ?'
_cod_database_code 1563371

loop_
_symmetry_equiv_pos_as_xyz
'x, y, z'
'-x+1/2, y+1/2, -z+1/2'
'-x, -y, -z'
'x-1/2, -y-1/2, z-1/2'

loop_
_atom_site_type_symbol
_atom_site_label
_atom_site_fract_x
_atom_site_fract_y
_atom_site_fract_z
_atom_site_U_iso_or_equiv
_atom_site_adp_type
_atom_site_occupancy
_atom_site_calc_flag
_atom_site_refinement_flags_posn
_atom_site_refinement_flags_adp
_atom_site_disorder_assembly
_atom_site_disorder_group
Cl Cl1 0.21328(17) 0.10825(19) -0.00684(6) 0.02687 Uani 1 d . . . .
Cl Cl2 0.12518(16) 0.27985(19) 0.11985(6) 0.03051 Uani 1 d . . . .
O O1 0.1434(4) 0.5714(5) 0.09514(15) 0.02598 Uani 1 d . . . .
O O2 0.3024(4) 0.2737(5) -0.11985(14) 0.02417 Uani 1 d . . . .
N N1 0.2916(6) 0.8177(6) -0.00803(19) 0.03825 Uani 1 d . . . .
N N2 0.4141(5) 0.6002(6) -0.17356(19) 0.03281 Uani 1 d . . . .
N N3 0.3118(5) 0.9571(6) 0.18011(18) 0.03015 Uani 1 d . . . .
N N4 1.0147(5) 1.2145(6) 0.25269(18) 0.04651 Uani 1 d . . . .
C C1 0.1897(6) 0.4988(7) 0.0478(2) 0.01860 Uani 1 d . . . .
C C2 0.2510(6) 0.5615(8) -0.0134(2) 0.02986 Uani 1 d . . . .
C C3 0.2959(6) 0.4886(8) -0.0678(2) 0.02816 Uani 1 d . . . .
C C4 0.2747(6) 0.3458(7) -0.0701(2) 0.01512 Uani 1 d . . . .
C C5 0.2215(6) 0.2814(7) -0.0076(2) 0.01960 Uiso 1 d . . . .
C C6 0.1841(6) 0.3521(7) 0.0469(2) 0.01870 Uiso 1 d . . . .
C C7 0.2757(7) 0.7004(8) -0.0117(2) 0.03886 Uani 1 d . . . .
C C8 0.3608(6) 0.5517(7) -0.1261(2) 0.02945 Uani 1 d . . . .
C C9 0.3435(7) 1.0029(7) 0.2435(2) 0.02882 Uani 1 d . . . .
H H9 0.228(5) 0.982(7) 0.278(15) 0.03459 Uiso 1 d D U . .
C C10 0.5186(6) 1.0769(7) 0.2640(2) 0.02366 Uani 1 d . . . .
H H10 0.543(6) 1.112(6) 0.315(15) 0.02839 Uiso 1 d D U . .
C C11 0.6631(6) 1.0970(7) 0.2175(2) 0.02982 Uani 1 d . . . .
C C12 0.6319(7) 1.0515(8) 0.1535(2) 0.03960 Uani 1 d . . . .
H H12 0.745(6) 1.069(7) 0.118(15) 0.04752 Uiso 1 d D U . .
C C13 0.4537(7) 0.9796(7) 0.1362(2) 0.02929 Uiso 1 d . . . .
H H13 0.426(6) 0.941(6) 0.086(15) 0.03515 Uiso 1 d D U . .
C C14 0.1269(9) 0.8784(10) 0.1577(3) 0.05130 Uani 1 d . . . .
H H14A 0.030(7) 0.870(8) 0.199(15) 0.07695 Uiso 1 calc D U . .
H H14B 0.041(7) 0.927(7) 0.116(15) 0.07695 Uiso 1 calc D U . .
H H14C 0.174(10) 0.779(15) 0.143(3) 0.07695 Uiso 1 calc D U . .
C C15 0.8545(7) 1.1635(7) 0.2386(2) 0.03520 Uani 1 d . . . .

loop_
_atom_site_aniso_label
_atom_site_aniso_U_11
_atom_site_aniso_U_22
_atom_site_aniso_U_33
_atom_site_aniso_U_12
_atom_site_aniso_U_13
_atom_site_aniso_U_23
Cl1 0.03336 0.01893 0.02853 0.00172 0.00387 -0.00086
Cl2 0.03317 0.04064 0.01826 -0.00194 0.00541 0.00533
O1 0.03686 0.01463 0.02744 0.00378 0.00863 -0.01168
O2 0.04600 0.00197 0.02534 0.01021 0.00767 -0.00194
N1 0.03467 0.04322 0.03726 0.00015 0.00537 0.00075
N2 0.03523 0.04039 0.02357 0.00123 0.00702 -0.00057
N3 0.03106 0.03610 0.02253 0.00281 -0.00240 0.00024
N4 0.03234 0.07778 0.02952 -0.01932 0.00319 -0.00252
C1 0.02498 0.01547 0.01537 0.01124 0.00188 -0.01138
C2 0.02836 0.03789 0.02325 0.00310 0.00164 0.00003
C3 0.02459 0.04102 0.01885 0.00512 0.00161 -0.00171
C4 0.02447 0.00068 0.02106 0.00482 0.00688 -0.00462
C7 0.02223 0.06611 0.02890 0.00343 0.00609 0.00235
C8 0.02230 0.05288 0.01305 -0.00658 0.00074 0.00587
C9 0.02854 0.03283 0.02533 -0.01085 0.00361 0.00304
C10 0.02445 0.02737 0.01968 -0.00030 0.00500 -0.00297
C11 0.02414 0.04644 0.01899 -0.00057 0.00243 -0.00031
C12 0.03444 0.07647 0.00806 -0.00416 0.00285 -0.01081
C14 0.03464 0.06754 0.04804 -0.02577 -0.01869 -0.00280
C15 0.02962 0.04719 0.02833 -0.00596 -0.00043 0.01017

loop_
_atom_type_symbol
_atom_type_description
_atom_type_scat_dispersion_real
_atom_type_scat_dispersion_imag
_atom_type_scat_source
C C 0.0033 0.0016 'Clementi & Roetti 1974. Atomic Data & Nuclear Data Tables. 14, 177'
H H 0.0000 0.0000 'Clementi & Roetti 1974. Atomic Data & Nuclear Data Tables. 14, 177'
N N 0.0061 0.0033 'Clementi & Roetti 1974. Atomic Data & Nuclear Data Tables. 14, 177'
O O 0.0106 0.0060 'Clementi & Roetti 1974. Atomic Data & Nuclear Data Tables. 14, 177'
Cl Cl 0.1484 0.1585 'Clementi & Roetti 1974. Atomic Data & Nuclear Data Tables. 14, 177'

loop_
_geom_angle_atom_site_label_1
_geom_angle_atom_site_label_2
_geom_angle_atom_site_label_3
_geom_angle
_geom_angle_site_symmetry_1
_geom_angle_site_symmetry_2
_geom_angle_site_symmetry_3
_geom_angle_publ_flag
C13 N3 C9 120.5(4) . . . ?
C13 N3 C14 117.7(4) . . . ?
C9 N3 C14 121.7(4) . . . ?
O1 C1 C6 125.3(5) . . . ?
O1 C1 C2 119.7(4) . . . ?
C6 C1 C2 115.0(5) . . . ?
C1 C2 C7 116.1(5) . . . ?
C1 C2 C3 122.8(4) . . . ?
C7 C2 C3 121.0(6) . . . ?
C4 C3 C8 116.4(5) . . . ?
C4 C3 C2 121.8(6) . . . ?
C8 C3 C2 121.8(4) . . . ?
O2 C4 C5 119.5(4) . . . ?
O2 C4 C3 125.0(5) . . . ?
C5 C4 C3 115.5(5) . . . ?
Cl1 C5 C6 120.5(5) . . . ?
Cl1 C5 C4 116.7(4) . . . ?
C6 C5 C4 122.8(4) . . . ?
Cl2 C6 C5 123.6(3) . . . ?
Cl2 C6 C1 114.6(4) . . . ?
C5 C6 C1 121.8(5) . . . ?
N1 C7 C2 177.25(12) . . . ?
N2 C8 C3 178.76(6) . . . ?
N3 C9 C10 121.1(4) . . . ?
N3 C9 H9 119.(15) . . . ?
C10 C9 H9 120.(4) . . . ?
C9 C10 C11 116.9(4) . . . ?
C9 C10 H10 120.(4) . . . ?
C11 C10 H10 123.(12) . . . ?
C15 C11 C12 119.2(4) . . . ?
C15 C11 C10 118.4(4) . . . ?
C12 C11 C10 122.3(4) . . . ?
C13 C12 C11 117.8(4) . . . ?
C13 C12 H12 121.(4) . . . ?
C11 C12 H12 121.(15) . . . ?
N3 C13 C12 121.3(4) . . . ?
N3 C13 H13 119.(11) . . . ?
C12 C13 H13 119.(4) . . . ?
N3 C14 H14C 109.(5) . . . ?
N3 C14 H14B 111.(5) . . . ?
N3 C14 H14A 108.(5) . . . ?
H14C C14 H14B 109.(8) . . . ?
H14C C14 H14A 110.(7) . . . ?
H14B C14 H14A 109.(18) . . . ?
N4 C15 C11 176.30(14) . . . ?

loop_
_geom_bond_atom_site_label_1
_geom_bond_atom_site_label_2
_geom_bond_distance
_geom_bond_site_symmetry_2
_geom_bond_publ_flag
Cl1 C5 1.718(7) . ?
Cl2 C6 1.705(5) . ?
O1 C1 1.250(6) . ?
O2 C4 1.256(6) . ?
N1 C7 1.170(9) . ?
N2 C8 1.147(5) . ?
N3 C13 1.342(5) . ?
N3 C9 1.354(6) . ?
N3 C14 1.463(8) . ?
N4 C15 1.163(6) . ?
C1 C6 1.455(8) . ?
C1 C2 1.462(7) . ?
C2 C7 1.386(9) . ?
C2 C3 1.363(7) . ?
C3 C4 1.422(9) . ?
C3 C8 1.424(7) . ?
C4 C5 1.476(6) . ?
C5 C6 1.341(7) . ?
C9 C10 1.379(7) . ?
C9 H9 1.1(2) . ?
C10 C11 1.387(5) . ?
C10 H10 1.1(3) . ?
C11 C15 1.431(7) . ?
C11 C12 1.364(6) . ?
C12 C13 1.372(7) . ?
C12 H12 1.1(2) . ?
C13 H13 1.1(3) . ?
C14 H14C 1.08(14) . ?
C14 H14B 1.1(2) . ?
C14 H14A 1.1(2) . ?

loop_
_geom_hbond_atom_site_label_D
_geom_hbond_atom_site_label_H
_geom_hbond_atom_site_label_A
_geom_hbond_distance_DH
_geom_hbond_distance_HA
_geom_hbond_distance_DA
_geom_hbond_angle_DHA
_geom_hbond_site_symmetry_A
C13 H13 N1 1.1(3) 2.4(2) 3.405(7) 163.(3) 1
C14 H14C O1 1.08(14) 2.28(14) 3.299(10) 158.(2) 1
C9 H9 Cl2 1.1(2) 3.0(2) 3.523(6) 112.(11) 2
C10 H10 O1 1.1(3) 2.3(2) 3.103(5) 130.(15) 2
C13 H13 Cl1 1.1(3) 2.77(19) 3.402(5) 117.(12) 1_565
C14 H14B Cl1 1.1(2) 2.7(2) 3.598(6) 146.(13) 3_565
C9 H9 N2 1.1(2) 2.45(14) 3.498(6) 162.(6) 4_576
C12 H12 Cl1 1.1(2) 2.9(2) 3.565(5) 122.(13) 3_665
C12 H12 N1 1.1(2) 2.5(3) 3.277(7) 130.(15) 3_675
C10 H10 O2 1.1(3) 2.33(16) 3.210(6) 137.(11) 4_676

loop_
_geom_torsion_atom_site_label_1
_geom_torsion_atom_site_label_2
_geom_torsion_atom_site_label_3
_geom_torsion_atom_site_label_4
_geom_torsion_site_symmetry_1
_geom_torsion_site_symmetry_2
_geom_torsion_site_symmetry_3
_geom_torsion_site_symmetry_4
_geom_torsion
_geom_torsion_publ_flag
Cl1 C5 C6 Cl2 . . . . -0.4(2) ?
Cl1 C5 C6 C1 . . . . -179.9(3) ?
Cl1 C5 C4 O2 . . . . 3.0(3) ?
Cl1 C5 C4 C3 . . . . -175.4(3) ?
Cl2 C6 C5 C4 . . . . -179.2(3) ?
Cl2 C6 C1 O1 . . . . -4.5(3) ?
Cl2 C6 C1 C2 . . . . 176.9(3) ?
O1 C1 C6 C5 . . . . 175.1(4) ?
O1 C1 C2 C7 . . . . 6.9(3) ?
O1 C1 C2 C3 . . . . -177.5(4) ?
O2 C4 C5 C6 . . . . -178.1(4) ?
O2 C4 C3 C8 . . . . -2.4(3) ?
O2 C4 C3 C2 . . . . 175.9(4) ?
N3 C13 C12 C11 . . . . 1.5(6) ?
N3 C13 C12 H12 . . . . -180.(5) ?
N3 C9 C10 C11 . . . . -2.5(6) ?
N3 C9 C10 H10 . . . . -180.(4) ?
C1 C6 C5 C4 . . . . 1.3(3) ?
C1 C2 C3 C4 . . . . 3.6(4) ?
C1 C2 C3 C8 . . . . -178.3(4) ?
C2 C1 C6 C5 . . . . -3.6(4) ?
C2 C3 C4 C5 . . . . -5.8(4) ?
C3 C4 C5 C6 . . . . 3.4(4) ?
C3 C2 C1 C6 . . . . 1.2(4) ?
C4 C3 C2 C7 . . . . 179.0(4) ?
C5 C4 C3 C8 . . . . 176.0(4) ?
C6 C1 C2 C7 . . . . -174.4(3) ?
C7 C2 C3 C8 . . . . -2.9(4) ?
C9 N3 C13 C12 . . . . -1.4(6) ?
C9 N3 C13 H13 . . . . 179.(4) ?
C9 N3 C14 H14C . . . . -117.(6) ?
C9 N3 C14 H14B . . . . 122.(4) ?
C9 N3 C14 H14A . . . . 2.(4) ?
C9 C10 C11 C15 . . . . -174.9(6) ?
C9 C10 C11 C12 . . . . 2.7(6) ?
H9 C9 N3 C13 . . . . -179.(6) ?
H9 C9 N3 C14 . . . . -1.(6) ?
H9 C9 C10 C11 . . . . 179.(6) ?
H9 C9 C10 H10 . . . . 1.(7) ?
C10 C9 N3 C13 . . . . 1.9(6) ?
C10 C9 N3 C14 . . . . 179.9(6) ?
C10 C11 C12 C13 . . . . -2.2(6) ?
C10 C11 C12 H12 . . . . 179.(5) ?
H10 C10 C11 C15 . . . . 2.(6) ?
H10 C10 C11 C12 . . . . 180.(6) ?
C11 C12 C13 H13 . . . . -179.(4) ?
C12 C13 N3 C14 . . . . -179.5(6) ?
H12 C12 C13 H13 . . . . -1.(7) ?
H12 C12 C11 C15 . . . . -3.(6) ?
C13 N3 C14 H14C . . . . 61.(5) ?
C13 N3 C14 H14B . . . . -60.(4) ?
C13 N3 C14 H14A . . . . -180.(5) ?
C13 C12 C11 C15 . . . . 175.3(6) ?
H13 C13 N3 C14 . . . . 1.(5) ?
